data_4514832
loop_
_publ_author_name
'Duhamel, Thomas'
'Mart\'inez, Mario D.'
'Sideri, Ioanna K.'
'Mu\~niz, Kilian'

_publ_section_title
;
 1,3-Diamine Formation from an Interrupted Hofmann--L\"offler Reaction:
 Iodine Catalyst Turnover through Ritter-Type Amination
;
_journal_issue 9
_journal_name_full 'ACS Catalysis'
_journal_page_first 7741
_journal_paper_doi 10.1021/acscatal.9b01566
_journal_volume 9
_journal_year 2019
_chemical_formula_sum 'C12 H18 N2 O2 S'
_chemical_formula_weight 254.34
_space_group_crystal_system orthorhombic
_space_group_IT_number 61
_space_group_name_Hall '-P 2ac 2ab'
_space_group_name_H-M_alt 'P b c a'
_symmetry_space_group_name_Hall '-P 2ac 2ab'
_symmetry_space_group_name_H-M 'P b c a'
_atom_sites_solution_hydrogens geom
_audit_creation_method SHELXL-2018/3
_cell_angle_alpha 90
_cell_angle_beta 90
_cell_angle_gamma 90
_cell_formula_units_Z 8
_cell_length_a 17.0285(7)
_cell_length_b 6.9101(3)
_cell_length_c 21.3006(9)
_cell_measurement_reflns_used 21648
_cell_measurement_temperature 100(2)
_cell_measurement_theta_max 32.7870
_cell_measurement_theta_min 2.1720
_cell_volume 2506.41(18)
_computing_cell_refinement 'CrysAlisPro 1.171.40.35 (Rigaku OD, 2018)'
_computing_data_collection 'CrysAlisPro 1.171.40.35 (Rigaku OD, 2018)'
_computing_data_reduction 'CrysAlisPro 1.171.40.35 (Rigaku OD, 2018)'
_computing_molecular_graphics 'shelXle (H&#x00FC;bschle, Sheldrick and Dittirch, 2011)'
_computing_publication_material 'SHELXL-2018/3 (Sheldrick, 2018)'
_computing_structure_refinement 'SHELXL-2018/3 (Sheldrick, 2018)'
_computing_structure_solution Sir2014
_diffrn_ambient_temperature 100(2)
_diffrn_detector_area_resol_mean 5.8140
_diffrn_detector_type 'PILATUS 200K'
_diffrn_measured_fraction_theta_full 0.998
_diffrn_measured_fraction_theta_max 0.960
_diffrn_measurement_device_type '1/4chi goniometer'
_diffrn_measurement_method
;
 Fullsphere data collection, phi and omega scans
;
_diffrn_radiation_monochromator 'Confocal Max Flux optic'
_diffrn_radiation_type MoK\a
_diffrn_radiation_wavelength 0.71075
_diffrn_reflns_av_R_equivalents 0.0168
_diffrn_reflns_av_unetI/netI 0.0121
_diffrn_reflns_Laue_measured_fraction_full 0.998
_diffrn_reflns_Laue_measured_fraction_max 0.960
_diffrn_reflns_limit_h_max 19
_diffrn_reflns_limit_h_min -26
_diffrn_reflns_limit_k_max 10
_diffrn_reflns_limit_k_min -10
_diffrn_reflns_limit_l_max 25
_diffrn_reflns_limit_l_min -33
_diffrn_reflns_number 29390
_diffrn_reflns_point_group_measured_fraction_full 0.998
_diffrn_reflns_point_group_measured_fraction_max 0.960
_diffrn_reflns_theta_full 25.242
_diffrn_reflns_theta_max 34.468
_diffrn_reflns_theta_min 1.912
_diffrn_source 'Microfocus rotating anode X-ray tube'
_diffrn_source_current 24
_diffrn_source_power 50
_diffrn_source_size '0.2 mm x 0.2 mm fine focus'
_diffrn_source_type 'Rigaku MicroMax-007HF'
_exptl_absorpt_coefficient_mu 0.251
_exptl_absorpt_correction_T_max 1.00000
_exptl_absorpt_correction_T_min 0.57419
_exptl_absorpt_correction_type multi-scan
_exptl_absorpt_process_details
;
 CrysAlisPro 1.171.40.35a (Rigaku Oxford Diffraction, 2018)
 Empirical absorption correction using spherical harmonics,
 implemented in SCALE3 ABSPACK scaling algorithm.
;
_exptl_crystal_colour colourless
_exptl_crystal_density_diffrn 1.348
_exptl_crystal_description Block
_exptl_crystal_F_000 1088
_exptl_crystal_size_max 0.200
_exptl_crystal_size_mid 0.200
_exptl_crystal_size_min 0.120
_refine_diff_density_max 0.579
_refine_diff_density_min -0.307
_refine_diff_density_rms 0.057
_refine_ls_extinction_method none
_refine_ls_goodness_of_fit_ref 1.056
_refine_ls_hydrogen_treatment constr
_refine_ls_matrix_type full
_refine_ls_number_parameters 157
_refine_ls_number_reflns 5074
_refine_ls_number_restraints 0
_refine_ls_restrained_S_all 1.056
_refine_ls_R_factor_all 0.0326
_refine_ls_R_factor_gt 0.0304
_refine_ls_shift/su_max 0.000
_refine_ls_shift/su_mean 0.000
_refine_ls_structure_factor_coef Fsqd
_refine_ls_weighting_details 'w=1/[\s^2^(Fo^2^)+(0.0482P)^2^+0.7559P] where P=(Fo^2^+2Fc^2^)/3'
_refine_ls_weighting_scheme calc
_refine_ls_wR_factor_gt 0.0862
_refine_ls_wR_factor_ref 0.0874
_reflns_Friedel_coverage 0.000
_reflns_number_gt 4700
_reflns_number_total 5074
_reflns_threshold_expression 'I > 2\s(I)'
_cod_data_source_file cs9b01566_si_005.cif
_cod_data_source_block 0518M370
_cod_original_cell_volume 2506.40(18)
_cod_database_code 4514832
_shelx_shelxl_version_number 2018/3
_shelx_space_group_comment
;
The symmetry employed for this shelxl refinement is uniquely defined
by the following loop, which should always be used as a source of
symmetry information in preference to the above space-group names.
They are only intended as comments.
;
_shelx_estimated_absorpt_t_min 0.952
_shelx_estimated_absorpt_t_max 0.971

loop_
_space_group_symop_operation_xyz
'x, y, z'
'-x+1/2, -y, z+1/2'
'-x, y+1/2, -z+1/2'
'x+1/2, -y+1/2, -z'
'-x, -y, -z'
'x-1/2, y, -z-1/2'
'x, -y-1/2, z-1/2'
'-x-1/2, y-1/2, z'

loop_
_atom_site_label
_atom_site_type_symbol
_atom_site_fract_x
_atom_site_fract_y
_atom_site_fract_z
_atom_site_U_iso_or_equiv
_atom_site_adp_type
_atom_site_occupancy
_atom_site_site_symmetry_order
_atom_site_calc_flag
_atom_site_refinement_flags_posn
_atom_site_refinement_flags_adp
S1 S 0.07542(2) -0.10371(2) 0.14224(2) 0.01299(5) Uani 1 1 d . .
O1 O 0.10226(4) -0.24249(9) 0.09705(3) 0.02007(11) Uani 1 1 d . .
O2 O 0.05525(4) -0.17395(9) 0.20380(3) 0.01854(11) Uani 1 1 d . .
N1 N 0.14164(4) 0.06402(10) 0.15080(3) 0.01604(11) Uani 1 1 d . .
N2 N -0.00019(4) 0.01391(9) 0.11085(3) 0.01306(10) Uani 1 1 d . .
C1 C -0.02591(4) 0.18064(10) 0.15092(3) 0.01243(11) Uani 1 1 d . .
H1 H -0.045397 0.129027 0.191921 0.015 Uiso 1 1 calc R U
C2 C 0.04179(4) 0.32121(10) 0.16374(3) 0.01481(12) Uani 1 1 d . .
H2A H 0.057822 0.382554 0.123742 0.018 Uiso 1 1 calc R U
H2B H 0.023106 0.424787 0.192169 0.018 Uiso 1 1 calc R U
C3 C 0.11295(4) 0.22299(11) 0.19319(3) 0.01609(12) Uani 1 1 d . .
H3 H 0.095672 0.162465 0.233541 0.019 Uiso 1 1 calc R U
C4 C -0.06512(5) -0.12303(12) 0.09745(4) 0.02168(15) Uani 1 1 d . .
H4A H -0.102905 -0.061859 0.068975 0.033 Uiso 1 1 calc R U
H4B H -0.091506 -0.157704 0.136760 0.033 Uiso 1 1 calc R U
H4C H -0.043872 -0.240018 0.077756 0.033 Uiso 1 1 calc R U
C5 C -0.09170(4) 0.29249(10) 0.11969(3) 0.01309(11) Uani 1 1 d . .
C6 C -0.09260(4) 0.32911(11) 0.05520(3) 0.01582(12) Uani 1 1 d . .
H6 H -0.053105 0.275176 0.029004 0.019 Uiso 1 1 calc R U
C7 C -0.15138(5) 0.44473(11) 0.02913(4) 0.01831(13) Uani 1 1 d . .
H7 H -0.152153 0.467602 -0.014841 0.022 Uiso 1 1 calc R U
C8 C -0.20894(4) 0.52679(11) 0.06725(4) 0.01939(14) Uani 1 1 d . .
H8 H -0.248437 0.606998 0.049505 0.023 Uiso 1 1 calc R U
C9 C -0.20816(4) 0.49047(12) 0.13145(4) 0.01919(14) Uani 1 1 d . .
H9 H -0.247367 0.545755 0.157627 0.023 Uiso 1 1 calc R U
C10 C -0.15011(4) 0.37335(11) 0.15757(4) 0.01598(12) Uani 1 1 d . .
H10 H -0.150252 0.348283 0.201418 0.019 Uiso 1 1 calc R U
C11 C 0.17863(5) 0.36512(13) 0.20815(5) 0.02567(17) Uani 1 1 d . .
H11A H 0.161285 0.453995 0.241212 0.039 Uiso 1 1 calc R U
H11B H 0.191865 0.439034 0.170335 0.039 Uiso 1 1 calc R U
H11C H 0.225016 0.293834 0.222522 0.039 Uiso 1 1 calc R U
C12 C 0.18050(5) 0.12503(13) 0.09218(4) 0.02413(16) Uani 1 1 d . .
H12A H 0.229453 0.192834 0.102239 0.036 Uiso 1 1 calc R U
H12B H 0.145640 0.211907 0.068819 0.036 Uiso 1 1 calc R U
H12C H 0.192221 0.010886 0.066535 0.036 Uiso 1 1 calc R U

loop_
_atom_site_aniso_label
_atom_site_aniso_U_11
_atom_site_aniso_U_22
_atom_site_aniso_U_33
_atom_site_aniso_U_23
_atom_site_aniso_U_13
_atom_site_aniso_U_12
S1 0.01480(8) 0.01074(8) 0.01342(8) 0.00103(5) 0.00055(5) 0.00227(5)
O1 0.0242(3) 0.0159(2) 0.0201(2) -0.00312(19) 0.0019(2) 0.0068(2)
O2 0.0237(3) 0.0168(2) 0.0151(2) 0.00454(18) 0.00082(19) -0.0002(2)
N1 0.0126(2) 0.0152(3) 0.0203(3) 0.0018(2) 0.0009(2) 0.0005(2)
N2 0.0134(2) 0.0106(2) 0.0152(2) -0.00155(18) -0.00142(18) 0.00095(18)
C1 0.0122(3) 0.0113(3) 0.0138(2) -0.0009(2) -0.0002(2) 0.0006(2)
C2 0.0133(3) 0.0120(3) 0.0192(3) -0.0009(2) -0.0012(2) -0.0006(2)
C3 0.0141(3) 0.0151(3) 0.0191(3) -0.0001(2) -0.0022(2) -0.0009(2)
C4 0.0189(3) 0.0143(3) 0.0318(4) -0.0043(3) -0.0055(3) -0.0023(2)
C5 0.0120(2) 0.0113(3) 0.0160(3) -0.0006(2) -0.0007(2) 0.0001(2)
C6 0.0166(3) 0.0146(3) 0.0163(3) 0.0000(2) -0.0005(2) 0.0019(2)
C7 0.0206(3) 0.0148(3) 0.0195(3) 0.0010(2) -0.0046(2) 0.0014(2)
C8 0.0164(3) 0.0141(3) 0.0276(3) -0.0006(3) -0.0057(3) 0.0023(2)
C9 0.0143(3) 0.0169(3) 0.0263(3) -0.0030(3) 0.0003(2) 0.0029(2)
C10 0.0139(3) 0.0154(3) 0.0187(3) -0.0017(2) 0.0008(2) 0.0006(2)
C11 0.0177(3) 0.0227(4) 0.0366(4) -0.0024(3) -0.0072(3) -0.0048(3)
C12 0.0198(3) 0.0249(4) 0.0277(4) 0.0068(3) 0.0093(3) 0.0013(3)

loop_
_atom_type_symbol
_atom_type_description
_atom_type_scat_dispersion_real
_atom_type_scat_dispersion_imag
_atom_type_scat_source
C C 0.0033 0.0016 'International Tables Vol C Tables 4.2.6.8 and 6.1.1.4'
H H 0.0000 0.0000 'International Tables Vol C Tables 4.2.6.8 and 6.1.1.4'
N N 0.0061 0.0033 'International Tables Vol C Tables 4.2.6.8 and 6.1.1.4'
O O 0.0106 0.0060 'International Tables Vol C Tables 4.2.6.8 and 6.1.1.4'
S S 0.1246 0.1234 'International Tables Vol C Tables 4.2.6.8 and 6.1.1.4'

loop_
_geom_angle_atom_site_label_1
_geom_angle_atom_site_label_2
_geom_angle_atom_site_label_3
_geom_angle
O1 S1 O2 117.52(4)
O1 S1 N1 109.32(4)
O2 S1 N1 107.66(4)
O1 S1 N2 107.68(3)
O2 S1 N2 110.26(3)
N1 S1 N2 103.50(3)
C12 N1 C3 116.45(6)
C12 N1 S1 114.81(6)
C3 N1 S1 111.26(5)
C4 N2 C1 112.46(6)
C4 N2 S1 110.05(5)
C1 N2 S1 111.89(4)
N2 C1 C5 110.98(5)
N2 C1 C2 111.65(5)
C5 C1 C2 108.13(6)
C3 C2 C1 112.91(6)
N1 C3 C11 111.00(6)
N1 C3 C2 109.66(6)
C11 C3 C2 112.52(6)
C6 C5 C10 119.18(7)
C6 C5 C1 122.17(6)
C10 C5 C1 118.48(6)
C7 C6 C5 120.18(7)
C8 C7 C6 120.37(7)
C9 C8 C7 119.54(7)
C8 C9 C10 120.28(7)
C9 C10 C5 120.45(7)

loop_
_geom_bond_atom_site_label_1
_geom_bond_atom_site_label_2
_geom_bond_distance
S1 O1 1.4335(6)
S1 O2 1.4397(6)
S1 N1 1.6272(7)
S1 N2 1.6629(6)
N1 C12 1.4747(10)
N1 C3 1.5035(10)
N2 C4 1.4831(10)
N2 C1 1.4993(9)
C1 C5 1.5149(10)
C1 C2 1.5320(10)
C2 C3 1.5240(10)
C3 C11 1.5222(11)
C5 C6 1.3969(10)
C5 C10 1.3974(10)
C6 C7 1.3959(10)
C7 C8 1.3933(11)
C8 C9 1.3904(12)
C9 C10 1.3933(11)

loop_
_geom_torsion_atom_site_label_1
_geom_torsion_atom_site_label_2
_geom_torsion_atom_site_label_3
_geom_torsion_atom_site_label_4
_geom_torsion
O1 S1 N1 C12 39.68(7)
O2 S1 N1 C12 168.40(6)
N2 S1 N1 C12 -74.85(6)
O1 S1 N1 C3 174.62(5)
O2 S1 N1 C3 -56.65(6)
N2 S1 N1 C3 60.10(6)
O1 S1 N2 C4 61.84(6)
O2 S1 N2 C4 -67.56(6)
N1 S1 N2 C4 177.53(5)
O1 S1 N2 C1 -172.37(5)
O2 S1 N2 C1 58.23(6)
N1 S1 N2 C1 -56.67(5)
C4 N2 C1 C5 -58.79(8)
S1 N2 C1 C5 176.75(5)
C4 N2 C1 C2 -179.51(6)
S1 N2 C1 C2 56.03(7)
N2 C1 C2 C3 -55.60(8)
C5 C1 C2 C3 -177.96(6)
C12 N1 C3 C11 -53.55(9)
S1 N1 C3 C11 172.31(6)
C12 N1 C3 C2 71.39(8)
S1 N1 C3 C2 -62.75(7)
C1 C2 C3 N1 58.22(8)
C1 C2 C3 C11 -177.71(7)
N2 C1 C5 C6 -39.69(9)
C2 C1 C5 C6 83.08(8)
N2 C1 C5 C10 145.11(6)
C2 C1 C5 C10 -92.12(7)
C10 C5 C6 C7 -0.16(11)
C1 C5 C6 C7 -175.32(7)
C5 C6 C7 C8 0.92(11)
C6 C7 C8 C9 -0.93(12)
C7 C8 C9 C10 0.20(12)
C8 C9 C10 C5 0.56(12)
C6 C5 C10 C9 -0.57(11)
C1 C5 C10 C9 174.77(7)
